data_2205326
loop_
_publ_author_name
'Xuejie Tan'
'Sixiu Sun'
'Shu-Lian Liu'
'Jian-Ping Ma'
'Dian-Xiang Xing'

_publ_section_title
;Tris{<i>trans</i>-4-[<i>p</i>-(<i>N</i>,<i>N</i>-diethylamino)styryl]-<i>N</i>-methylpyridinium}
 dodecatungstophosphate
;
_journal_issue 3
_journal_name_full 'Acta Crystallographica Section E'
_journal_page_first m437
_journal_page_last m440
_journal_paper_doi 10.1107/S1600536805002928
_journal_volume 61
_journal_year 2005
_chemical_formula_iupac '(C18 H23 N2)3 [P W12 O40]'
_chemical_formula_moiety '3(C18 H23 N2 +), O40 P W12 3-'
_chemical_formula_sum 'C54 H69 N6 O40 P W12'
_chemical_formula_weight 3679.32
_chemical_name_systematic
;
Tris{trans-4-[p-(N,N-diethylamino)styryl]-N-methylpyridinium}
dodecatungstophosphate
;
_space_group_IT_number 9
_symmetry_cell_setting monoclinic
_symmetry_space_group_name_Hall 'C -2yc'
_symmetry_space_group_name_H-M 'C 1 c 1'
_atom_sites_solution_hydrogens geom
_atom_sites_solution_primary direct
_atom_sites_solution_secondary difmap
_cell_angle_alpha 90.00
_cell_angle_beta 93.467(2)
_cell_angle_gamma 90.00
_cell_formula_units_Z 4
_cell_length_a 32.394(4)
_cell_length_b 21.167(3)
_cell_length_c 13.0130(15)
_cell_measurement_reflns_used 380
_cell_measurement_temperature 288(2)
_cell_measurement_theta_max 27.0
_cell_measurement_theta_min 7.5
_cell_volume 8906(2)
_computing_cell_refinement SMART
_computing_data_collection 'SMART (Bruker, 2000)'
_computing_data_reduction 'SAINT-Plus (Bruker, 2000)'
_computing_molecular_graphics SHELXTL
_computing_publication_material SHELXL97
_computing_structure_refinement 'SHELXL97 (Sheldrick, 1997)'
_computing_structure_solution 'SHELXTL (Bruker, 2000)'
_diffrn_ambient_temperature 288(2)
_diffrn_measured_fraction_theta_full 0.989
_diffrn_measured_fraction_theta_max 0.989
_diffrn_measurement_device_type 'Bruker SMART CCD area-detector'
_diffrn_measurement_method '\f and \w'
_diffrn_radiation_monochromator graphite
_diffrn_radiation_source 'fine-focus sealed tube'
_diffrn_radiation_type MoK\a
_diffrn_radiation_wavelength 0.71073
_diffrn_reflns_av_R_equivalents 0.0412
_diffrn_reflns_av_sigmaI/netI 0.0789
_diffrn_reflns_limit_h_max 36
_diffrn_reflns_limit_h_min -41
_diffrn_reflns_limit_k_max 21
_diffrn_reflns_limit_k_min -26
_diffrn_reflns_limit_l_max 16
_diffrn_reflns_limit_l_min -16
_diffrn_reflns_number 26688
_diffrn_reflns_theta_full 27.02
_diffrn_reflns_theta_max 27.02
_diffrn_reflns_theta_min 1.97
_exptl_absorpt_coefficient_mu 15.526
_exptl_absorpt_correction_T_max 0.158
_exptl_absorpt_correction_T_min 0.010
_exptl_absorpt_correction_type multi-scan
_exptl_absorpt_process_details '(SADABS; Bruker, 2000)'
_exptl_crystal_colour 'dark red'
_exptl_crystal_density_diffrn 2.744
_exptl_crystal_density_method 'not measured'
_exptl_crystal_description block
_exptl_crystal_F_000 6632
_exptl_crystal_size_max 0.48
_exptl_crystal_size_mid 0.27
_exptl_crystal_size_min 0.12
_refine_diff_density_max 3.785
_refine_diff_density_min -1.672
_refine_ls_abs_structure_details 'Flack (1983), 7126 Friedel pairs'
_refine_ls_abs_structure_Flack 0.48(3)
_refine_ls_extinction_method none
_refine_ls_goodness_of_fit_ref 1.066
_refine_ls_hydrogen_treatment constr
_refine_ls_matrix_type full
_refine_ls_number_parameters 923
_refine_ls_number_reflns 16777
_refine_ls_number_restraints 583
_refine_ls_restrained_S_all 1.058
_refine_ls_R_factor_all 0.1020
_refine_ls_R_factor_gt 0.0779
_refine_ls_shift/su_max 0.001
_refine_ls_shift/su_mean 0.000
_refine_ls_structure_factor_coef Fsqd
_refine_ls_weighting_details 'calc w = 1/[\s^2^(Fo^2^)+(0.1095P)^2^+138.0939P] where P = (Fo^2^+2Fc^2^)/3'
_refine_ls_weighting_scheme calc
_refine_ls_wR_factor_gt 0.1940
_refine_ls_wR_factor_ref 0.2137
_reflns_number_gt 12364
_reflns_number_total 16779
_reflns_threshold_expression I>2\s(I)
_cod_data_source_file ob6472.cif
_cod_data_source_block I
_cod_depositor_comments
;
The following automatic conversions were performed:
'_geom_bond_publ_flag' value 'Y' changed to 'y' according to
'/home/saulius/struct/CIF-dictionaries/cif_core.dic' dictionary named
'cif_core.dic' version 2.4.1 from 2010-06-29 (45 times).

Automatic conversion script
Id: cif_fix_enum 1527 2010-12-29 10:47:43Z saulius 

The following automatic conversions were performed:

'_geom_bond_publ_flag' value 'Y' changed to 'y' according to
/home/saulius/struct/CIF-dictionaries/cif_core.dic dictionary named
'cif_core.dic' version 2.4.1 from 2010-06-29 (45 times).

Automatic conversion script
Id: cif_fix_values 1715 2011-07-08 13:25:40Z adriana 
;
_cod_original_cell_volume 8907(2)
_cod_original_sg_symbol_H-M 'C c'
_cod_database_code 2205326
_cod_database_fobs_code 2205326

loop_
_symmetry_equiv_pos_as_xyz
'x, y, z'
'x, -y, z+1/2'
'x+1/2, y+1/2, z'
'x+1/2, -y+1/2, z+1/2'

loop_
_atom_site_label
_atom_site_fract_x
_atom_site_fract_y
_atom_site_fract_z
_atom_site_U_iso_or_equiv
_atom_site_adp_type
_atom_site_calc_flag
_atom_site_refinement_flags
_atom_site_occupancy
_atom_site_type_symbol
C1A 0.2782(10) 0.756(2) 1.002(2) 0.099(9) Uani d DU 1 C
H1A 0.2498 0.7617 0.9909 0.119 Uiso calc R 1 H
C2A 0.3019(9) 0.758(2) 0.922(2) 0.088(9) Uani d DU 1 C
H2A 0.2895 0.7607 0.8563 0.106 Uiso calc R 1 H
C3A 0.3424(9) 0.756(2) 0.934(2) 0.102(14) Uani d DU 1 C
C4A 0.3611(8) 0.7429(17) 1.038(2) 0.073(9) Uani d DU 1 C
H4A 0.3894 0.7371 1.0504 0.088 Uiso calc R 1 H
C5A 0.3348(9) 0.7404(13) 1.112(2) 0.067(6) Uani d DU 1 C
H5A 0.3460 0.7340 1.1787 0.080 Uiso calc R 1 H
N1A 0.2947(8) 0.7462(16) 1.1003(19) 0.082(8) Uani d DU 1 N
C6A 0.3688(10) 0.763(3) 0.854(2) 0.111(18) Uani d DU 1 C
H6A 0.3544 0.7761 0.7932 0.133 Uiso calc R 1 H
C7A 0.4073(11) 0.757(2) 0.841(3) 0.108(12) Uani d DU 1 C
H7A 0.4212 0.7469 0.9032 0.129 Uiso calc R 1 H
C8A 0.4360(7) 0.7618(15) 0.7626(18) 0.105(12) Uani d GDU 1 C
C9A 0.4197(6) 0.7683(17) 0.662(2) 0.121(14) Uani d GDU 1 C
H9A 0.3912 0.7701 0.6483 0.145 Uiso calc R 1 H
C10A 0.4460(8) 0.7721(16) 0.5815(16) 0.112(13) Uani d GDU 1 C
H10A 0.4351 0.7764 0.5141 0.134 Uiso calc R 1 H
C11A 0.4886(8) 0.7694(16) 0.6018(18) 0.107(13) Uani d GDU 1 C
C12A 0.5049(6) 0.7629(15) 0.703(2) 0.103(10) Uani d GU 1 C
H12A 0.5334 0.7611 0.7161 0.124 Uiso calc R 1 H
C13A 0.4786(8) 0.7591(13) 0.7829(16) 0.090(10) Uani d GU 1 C
H13A 0.4895 0.7548 0.8503 0.107 Uiso calc R 1 H
C14A 0.270(2) 0.741(2) 1.194(4) 0.128(17) Uani d DU 1 C
H14A 0.2409 0.7436 1.1741 0.192 Uiso calc R 1 H
H14B 0.2774 0.7743 1.2414 0.192 Uiso calc R 1 H
H14C 0.2755 0.7008 1.2272 0.192 Uiso calc R 1 H
N2A 0.5182(8) 0.7897(18) 0.530(2) 0.102(8) Uani d DU 1 N
C15A 0.5623(9) 0.7748(18) 0.545(4) 0.095(11) Uani d DU 1 C
H15A 0.5734 0.7943 0.6084 0.114 Uiso calc R 1 H
H15B 0.5770 0.7920 0.4886 0.114 Uiso calc R 1 H
C16A 0.5690(13) 0.7027(18) 0.551(4) 0.112(14) Uani d DU 1 C
H16A 0.5978 0.6935 0.5456 0.168 Uiso calc R 1 H
H16B 0.5531 0.6826 0.4956 0.168 Uiso calc R 1 H
H16C 0.5603 0.6873 0.6156 0.168 Uiso calc R 1 H
C17A 0.5048(15) 0.8006(19) 0.420(3) 0.108(11) Uani d DU 1 C
H17A 0.5282 0.8186 0.3872 0.129 Uiso calc R 1 H
H17B 0.4835 0.8330 0.4187 0.129 Uiso calc R 1 H
C18A 0.4878(19) 0.746(2) 0.349(3) 0.134(15) Uani d DU 1 C
H18A 0.4709 0.7633 0.2930 0.201 Uiso calc R 1 H
H18B 0.4715 0.7180 0.3884 0.201 Uiso calc R 1 H
H18C 0.5105 0.7232 0.3231 0.201 Uiso calc R 1 H
C1B 0.6170(8) 0.9381(11) 0.538(2) 0.062(5) Uani d DU 1 C
H1B 0.5982 0.9362 0.4813 0.075 Uiso calc R 1 H
C2B 0.6570(9) 0.9291(12) 0.527(2) 0.078(8) Uani d DU 1 C
H2B 0.6654 0.9151 0.4638 0.094 Uiso calc R 1 H
C3B 0.6849(8) 0.9393(13) 0.602(2) 0.068(4) Uani d DU 1 C
C4B 0.6718(9) 0.9654(14) 0.699(2) 0.068(4) Uani d DU 1 C
H4B 0.6905 0.9781 0.7525 0.081 Uiso calc R 1 H
C5B 0.6312(8) 0.9694(13) 0.705(2) 0.068(4) Uani d DU 1 C
H5B 0.6215 0.9872 0.7644 0.081 Uiso calc R 1 H
N1B 0.6035(7) 0.9503(9) 0.6343(17) 0.059(5) Uani d DU 1 N
C6B 0.7277(9) 0.9359(14) 0.577(3) 0.077(8) Uani d DU 1 C
H6B 0.7326 0.9303 0.5075 0.092 Uiso calc R 1 H
C7B 0.7601(7) 0.9397(15) 0.640(3) 0.087(10) Uani d DU 1 C
H7B 0.7538 0.9513 0.7064 0.105 Uiso calc R 1 H
C8B 0.8041(5) 0.9299(14) 0.630(2) 0.104(12) Uani d GDU 1 C
C9B 0.8215(6) 0.9401(13) 0.5362(18) 0.087(9) Uani d GU 1 C
H9B 0.8045 0.9473 0.4771 0.105 Uiso calc R 1 H
C10B 0.8642(6) 0.9396(14) 0.5309(14) 0.091(9) Uani d GDU 1 C
H10B 0.8758 0.9465 0.4682 0.109 Uiso calc R 1 H
C11B 0.8895(5) 0.9289(16) 0.6192(15) 0.114(16) Uani d GDU 1 C
C12B 0.8722(6) 0.9187(16) 0.7129(14) 0.106(12) Uani d GDU 1 C
H12B 0.8891 0.9115 0.7719 0.127 Uiso calc R 1 H
C13B 0.8294(6) 0.9192(15) 0.7182(17) 0.106(11) Uani d GU 1 C
H13B 0.8178 0.9123 0.7808 0.127 Uiso calc R 1 H
C14B 0.5589(8) 0.954(2) 0.645(3) 0.102(11) Uani d DU 1 C
H14D 0.5446 0.9385 0.5831 0.153 Uiso calc R 1 H
H14E 0.5510 0.9967 0.6569 0.153 Uiso calc R 1 H
H14F 0.5517 0.9281 0.7022 0.153 Uiso calc R 1 H
N2B 0.9331(7) 0.922(2) 0.606(3) 0.1449(9) Uani d DU 1 N
C15B 0.9591(6) 0.904(2) 0.699(3) 0.1406(9) Uani d D 1 C
H15C 0.9514 0.9215 0.7635 0.169 Uiso calc R 1 H
H15D 0.9888 0.9031 0.6918 0.169 Uiso calc R 1 H
C16B 0.9359(11) 0.8459(16) 0.662(3) 0.1454(13) Uani d D 1 C
H16D 0.9480 0.8092 0.6950 0.218 Uiso calc R 1 H
H16E 0.9372 0.8421 0.5889 0.218 Uiso calc R 1 H
H16F 0.9075 0.8494 0.6789 0.218 Uiso calc R 1 H
C17B 0.9517(9) 0.945(3) 0.513(3) 0.16(2) Uani d DU 1 C
H17C 0.9367 0.9816 0.4854 0.188 Uiso calc R 1 H
H17D 0.9804 0.9569 0.5283 0.188 Uiso calc R 1 H
C18B 0.9488(12) 0.893(2) 0.441(3) 0.16(2) Uani d DU 1 C
H18D 0.9611 0.9053 0.3787 0.241 Uiso calc R 1 H
H18E 0.9203 0.8827 0.4262 0.241 Uiso calc R 1 H
H18F 0.9632 0.8573 0.4706 0.241 Uiso calc R 1 H
C1C 0.6280(8) 0.5331(14) 0.438(2) 0.084(8) Uani d DU 1 C
H1C 0.6162 0.5189 0.3756 0.101 Uiso calc R 1 H
C2C 0.6685(9) 0.5418(12) 0.448(2) 0.092(5) Uani d DU 1 C
H2C 0.6844 0.5354 0.3919 0.111 Uiso calc R 1 H
C3C 0.6862(8) 0.5593(13) 0.537(3) 0.092(5) Uani d DU 1 C
C4C 0.6611(9) 0.5697(15) 0.626(2) 0.092(5) Uani d DU 1 C
H4C 0.6720 0.5841 0.6895 0.111 Uiso calc R 1 H
C5C 0.6212(8) 0.5563(14) 0.607(2) 0.084(7) Uani d DU 1 C
H5C 0.6049 0.5556 0.6637 0.101 Uiso calc R 1 H
N1C 0.6026(8) 0.5440(12) 0.517(2) 0.080(6) Uani d DU 1 N
C6C 0.7289(8) 0.5646(16) 0.560(3) 0.092(5) Uani d D 1 C
H6C 0.7347 0.5653 0.6310 0.111 Uiso calc R 1 H
C7C 0.7620(8) 0.5687(16) 0.513(3) 0.092(5) Uani d D 1 C
H7C 0.7559 0.5624 0.4435 0.111 Uiso calc R 1 H
C8C 0.8050(5) 0.5795(15) 0.530(3) 0.120(14) Uani d GDU 1 C
C9C 0.8287(7) 0.5748(17) 0.445(2) 0.121(14) Uani d GDU 1 C
H9C 0.8158 0.5707 0.3798 0.146 Uiso calc R 1 H
C10C 0.8716(6) 0.5763(17) 0.4580(17) 0.125(14) Uani d GDU 1 C
H10C 0.8874 0.5732 0.4010 0.150 Uiso calc R 1 H
C11C 0.8908(5) 0.5825(16) 0.5560(18) 0.111(11) Uani d GDU 1 C
C12C 0.8671(7) 0.5871(17) 0.6412(18) 0.140(14) Uani d GDU 1 C
H12C 0.8799 0.5912 0.7067 0.167 Uiso calc R 1 H
C13C 0.8242(7) 0.5856(16) 0.628(2) 0.139(17) Uani d GU 1 C
H13C 0.8083 0.5887 0.6855 0.167 Uiso calc R 1 H
N2C 0.9351(8) 0.591(2) 0.569(2) 0.134(11) Uani d DU 1 N
C14C 0.5572(9) 0.5311(18) 0.502(3) 0.092(11) Uani d DU 1 C
H14G 0.5502 0.5217 0.4310 0.138 Uiso calc R 1 H
H14H 0.5420 0.5675 0.5222 0.138 Uiso calc R 1 H
H14I 0.5502 0.4956 0.5437 0.138 Uiso calc R 1 H
C15C 0.9580(9) 0.569(2) 0.663(3) 0.1656(19) Uani d D 1 C
H15E 0.9417 0.5472 0.7122 0.199 Uiso calc R 1 H
H15F 0.9843 0.5487 0.6535 0.199 Uiso calc R 1 H
C16C 0.9593(12) 0.638(2) 0.673(4) 0.1902(17) Uani d D 1 C
H16G 0.9826 0.6502 0.7181 0.285 Uiso calc R 1 H
H16H 0.9343 0.6529 0.7012 0.285 Uiso calc R 1 H
H16I 0.9619 0.6569 0.6066 0.285 Uiso calc R 1 H
C17C 0.9610(8) 0.589(3) 0.481(3) 0.165(18) Uani d DU 1 C
H17E 0.9863 0.6123 0.4962 0.198 Uiso calc R 1 H
H17F 0.9465 0.6067 0.4209 0.198 Uiso calc R 1 H
C18C 0.9713(11) 0.519(3) 0.462(4) 0.21(2) Uani d DU 1 C
H18G 0.9907 0.5160 0.4088 0.313 Uiso calc R 1 H
H18H 0.9465 0.4965 0.4400 0.313 Uiso calc R 1 H
H18I 0.9832 0.5001 0.5239 0.313 Uiso calc R 1 H
P1 0.6591(3) 0.7552(3) 1.0743(8) 0.02866(7) Uani d . 1 P
W1 0.66249(6) 0.72271(8) 1.34172(12) 0.0560(4) Uani d U 1 W
W2 0.60474(6) 0.62124(7) 1.17329(13) 0.0557(4) Uani d U 1 W
W3 0.71395(5) 0.61998(8) 1.17933(13) 0.0557(4) Uani d U 1 W
W4 0.59981(5) 0.64956(7) 0.89903(11) 0.0507(4) Uani d U 1 W
W5 0.65405(5) 0.77893(8) 0.80115(12) 0.0522(4) Uani d U 1 W
W6 0.70901(5) 0.64769(7) 0.90654(12) 0.0532(4) Uani d . 1 W
W7 0.60134(6) 0.88319(7) 0.96760(13) 0.0589(5) Uani d DU 1 W
W8 0.60539(6) 0.85515(7) 1.23398(12) 0.0543(4) Uani d U 1 W
W9 0.54765(5) 0.75359(7) 1.06742(12) 0.0509(4) Uani d U 1 W
W10 0.71619(5) 0.85501(8) 1.23905(11) 0.0510(4) Uani d . 1 W
W11 0.71224(5) 0.88282(7) 0.97280(12) 0.0521(4) Uani d U 1 W
W12 0.76749(5) 0.75205(8) 1.07759(13) 0.0546(4) Uani d . 1 W
O1 0.6592(6) 0.6964(8) 1.1553(14) 0.052(5) Uani d . 1 O
O2 0.6557(6) 0.7172(10) 0.9627(12) 0.054(5) Uani d . 1 O
O3 0.6181(5) 0.7900(8) 1.0836(14) 0.052(4) Uani d DU 1 O
O4 0.6973(5) 0.7913(11) 1.0819(13) 0.055(5) Uani d . 1 O
O5 0.6651(11) 0.7165(14) 1.472(2) 0.073(8) Uani d U 1 O
O6 0.5753(9) 0.5589(10) 1.2130(18) 0.061(7) Uani d U 1 O
O7 0.7399(9) 0.5597(13) 1.229(2) 0.067(7) Uani d U 1 O
O8 0.5770(10) 0.6020(14) 0.816(2) 0.079(7) Uani d U 1 O
O9 0.6523(9) 0.7994(14) 0.6752(18) 0.066(7) Uani d U 1 O
O10 0.7364(7) 0.6030(11) 0.8246(19) 0.056(6) Uani d U 1 O
O11 0.5760(11) 0.9493(13) 0.920(3) 0.097(11) Uani d U 1 O
O12 0.5853(10) 0.9079(12) 1.311(2) 0.076(8) Uani d U 1 O
O13 0.4917(7) 0.7478(14) 1.058(2) 0.074(8) Uani d U 1 O
O14 0.7471(8) 0.9047(12) 1.318(2) 0.066(7) Uani d U 1 O
O15 0.7305(10) 0.9433(15) 0.920(3) 0.089(9) Uani d U 1 O
O16 0.8148(10) 0.7441(14) 1.073(2) 0.075(8) Uani d U 1 O
O17 0.7045(8) 0.7922(11) 1.3470(15) 0.0567(4) Uani d . 1 O
O18 0.7026(7) 0.6690(11) 1.2862(15) 0.0539(3) Uani d . 1 O
O19 0.6232(6) 0.7832(9) 1.3146(15) 0.047(5) Uani d U 1 O
O20 0.6229(9) 0.6692(15) 1.287(2) 0.080(7) Uani d U 1 O
O21 0.6606(6) 0.5954(10) 1.1605(17) 0.056(5) Uani d U 1 O
O22 0.5660(7) 0.6813(12) 1.1528(17) 0.059(6) Uani d U 1 O
O23 0.6064(6) 0.6090(9) 1.0284(15) 0.039(4) Uani d U 1 O
O24 0.7492(6) 0.6857(10) 1.1644(15) 0.049(5) Uani d . 1 O
O25 0.7057(9) 0.6105(11) 1.0328(18) 0.069(7) Uani d U 1 O
O26 0.6561(8) 0.6132(12) 0.8713(19) 0.070(6) Uani d U 1 O
O27 0.5657(8) 0.7089(12) 0.950(2) 0.068(7) Uani d U 1 O
O28 0.6143(6) 0.7132(10) 0.8390(19) 0.061(6) Uani d . 1 O
O29 0.6987(8) 0.8379(14) 0.839(2) 0.076(7) Uani d U 1 O
O30 0.6972(8) 0.7072(12) 0.7915(19) 0.068(7) Uani d U 1 O
O31 0.6166(10) 0.8401(14) 0.828(2) 0.081(7) Uani d U 1 O
O32 0.7453(7) 0.7108(11) 0.9647(13) 0.053(5) Uani d U 1 O
O33 0.5963(7) 0.9046(11) 1.1078(17) 0.052(5) Uani d U 1 O
O34 0.5503(7) 0.8289(10) 0.9878(17) 0.059(6) Uani d U 1 O
O35 0.6605(8) 0.9235(12) 0.9544(19) 0.067(6) Uani d U 1 O
O36 0.5544(7) 0.8087(11) 1.1848(17) 0.059(6) Uani d U 1 O
O37 0.6616(6) 0.8793(10) 1.2325(17) 0.054(5) Uani d U 1 O
O38 0.7613(7) 0.8040(11) 1.1907(16) 0.051(5) Uani d U 1 O
O39 0.7245(7) 0.9022(14) 1.1168(15) 0.066(7) Uani d . 1 O
O40 0.7603(9) 0.8234(14) 0.994(2) 0.073(6) Uani d U 1 O

loop_
_atom_site_aniso_label
_atom_site_aniso_U_11
_atom_site_aniso_U_22
_atom_site_aniso_U_33
_atom_site_aniso_U_12
_atom_site_aniso_U_13
_atom_site_aniso_U_23
C1A 0.086(13) 0.11(2) 0.096(13) 0.016(16) 0.001(9) 0.000(16)
C2A 0.079(12) 0.12(2) 0.059(10) -0.013(15) -0.028(9) -0.005(14)
C3A 0.079(11) 0.16(4) 0.066(13) -0.01(2) -0.010(10) -0.03(2)
C4A 0.032(11) 0.09(2) 0.098(17) -0.026(14) -0.011(9) 0.025(18)
C5A 0.081(13) 0.037(15) 0.081(14) 0.001(14) 0.002(11) 0.010(15)
N1A 0.076(13) 0.10(2) 0.078(11) 0.020(17) 0.033(11) -0.004(17)
C6A 0.087(16) 0.18(5) 0.06(2) 0.06(3) -0.003(15) 0.00(3)
C7A 0.080(14) 0.10(3) 0.14(2) 0.01(3) 0.014(17) 0.00(3)
C8A 0.073(10) 0.13(3) 0.110(14) -0.01(2) -0.001(9) -0.07(2)
C9A 0.055(14) 0.17(4) 0.135(19) -0.04(2) -0.010(11) 0.02(3)
C10A 0.077(16) 0.14(3) 0.117(15) 0.06(2) 0.000(11) -0.02(3)
C11A 0.071(14) 0.14(4) 0.111(15) 0.02(2) 0.005(14) 0.02(3)
C12A 0.077(11) 0.13(2) 0.103(15) -0.001(16) -0.001(9) -0.019(17)
C13A 0.072(10) 0.08(2) 0.118(16) -0.016(17) -0.003(10) 0.06(2)
C14A 0.18(4) 0.09(3) 0.12(2) 0.00(3) 0.10(3) -0.01(3)
N2A 0.063(13) 0.12(2) 0.121(14) -0.003(15) -0.014(13) 0.038(16)
C15A 0.057(14) 0.112(19) 0.12(3) -0.009(18) 0.00(2) -0.01(2)
C16A 0.06(2) 0.12(2) 0.15(3) 0.002(17) 0.01(2) 0.03(3)
C17A 0.11(2) 0.114(19) 0.098(14) 0.008(16) 0.010(15) 0.008(13)
C18A 0.12(2) 0.14(2) 0.139(19) -0.007(17) 0.011(17) -0.020(17)
C1B 0.099(10) 0.023(12) 0.064(11) -0.018(13) -0.006(10) -0.012(12)
C2B 0.104(12) 0.087(18) 0.044(10) -0.002(15) 0.007(9) -0.006(12)
C3B 0.097(9) 0.046(10) 0.058(9) 0.020(9) -0.013(9) 0.008(8)
C4B 0.097(9) 0.046(10) 0.058(9) 0.020(9) -0.013(9) 0.008(8)
C5B 0.097(9) 0.046(10) 0.058(9) 0.020(9) -0.013(9) 0.008(8)
N1B 0.087(9) 0.023(9) 0.066(10) -0.004(9) -0.001(8) -0.008(9)
C6B 0.105(12) 0.035(15) 0.09(2) 0.028(17) 0.009(13) -0.009(16)
C7B 0.090(10) 0.027(15) 0.15(3) -0.002(15) 0.011(12) -0.03(2)
C8B 0.093(12) 0.10(3) 0.12(2) 0.02(2) 0.008(11) 0.02(3)
C9B 0.095(13) 0.06(2) 0.104(18) 0.026(19) -0.004(13) 0.02(2)
C10B 0.093(13) 0.094(18) 0.084(13) -0.002(15) -0.005(11) 0.006(15)
C11B 0.091(11) 0.18(5) 0.072(17) -0.01(3) -0.006(11) -0.02(3)
C12B 0.099(14) 0.12(3) 0.096(16) 0.02(2) 0.002(15) 0.03(2)
C13B 0.101(14) 0.13(3) 0.085(16) 0.00(2) 0.012(12) -0.01(2)
C14B 0.089(9) 0.10(2) 0.121(19) -0.033(15) 0.017(11) -0.009(16)
N2B 0.080 0.173 0.177 0.01(2) -0.03(2) 0.04(3)
C15B 0.080 0.173 0.177 -0.02(3) 0.08(2) 0.01(4)
C16B 0.080 0.173 0.177 0.00(3) -0.04(3) 0.02(5)
C17B 0.11(3) 0.18(3) 0.18(3) -0.01(2) 0.01(2) -0.01(2)
C18B 0.21(7) 0.10(4) 0.16(3) -0.02(4) -0.04(4) 0.05(3)
C1C 0.093(12) 0.06(2) 0.095(16) 0.019(17) -0.001(11) 0.032(17)
C2C 0.098(10) 0.044(9) 0.133(16) 0.014(8) -0.011(9) 0.035(10)
C3C 0.098(10) 0.044(9) 0.133(16) 0.014(8) -0.011(9) 0.035(10)
C4C 0.098(10) 0.044(9) 0.133(16) 0.014(8) -0.011(9) 0.035(10)
C5C 0.092(11) 0.06(2) 0.098(14) 0.051(15) -0.018(11) 0.011(16)
N1C 0.110(11) 0.038(12) 0.091(12) -0.004(12) -0.001(9) 0.008(12)
C6C 0.098(10) 0.044(9) 0.133(16) 0.014(8) -0.011(9) 0.035(10)
C7C 0.098(10) 0.044(9) 0.133(16) 0.014(8) -0.011(9) 0.035(10)
C8C 0.07(2) 0.08(3) 0.20(3) 0.03(2) 0.025(15) 0.06(3)
C9C 0.12(2) 0.11(3) 0.13(2) 0.00(3) -0.005(17) 0.05(3)
C10C 0.107(19) 0.15(4) 0.121(16) 0.00(3) 0.031(17) -0.01(3)
C11C 0.113(13) 0.10(2) 0.124(17) -0.016(16) 0.011(12) 0.011(17)
C12C 0.15(2) 0.15(2) 0.119(16) -0.003(18) 0.012(14) -0.010(18)
C13C 0.15(2) 0.12(4) 0.16(3) 0.08(3) 0.06(2) 0.02(3)
N2C 0.113(13) 0.15(2) 0.140(19) -0.008(16) -0.001(15) 0.039(16)
C14C 0.089(12) 0.08(2) 0.11(3) 0.045(17) -0.006(13) 0.00(2)
C15C 0.154 0.168 0.169 -0.02(5) -0.04(5) -0.05(5)
C16C 0.173 0.198 0.209 -0.06(5) 0.09(4) 0.06(5)
C17C 0.16(3) 0.18(2) 0.15(2) 0.002(19) 0.019(17) 0.001(19)
C18C 0.21(3) 0.20(2) 0.21(3) 0.014(19) 0.022(19) -0.018(19)
P1 0.030 0.028 0.028 -0.003(2) -0.0007(17) -0.008(2)
W1 0.0619(11) 0.0698(10) 0.0361(8) 0.0001(8) 0.0019(7) -0.0013(8)
W2 0.0685(11) 0.0424(8) 0.0562(10) -0.0080(7) 0.0030(8) 0.0006(7)
W3 0.0591(10) 0.0517(9) 0.0549(10) 0.0100(7) -0.0078(8) 0.0025(7)
W4 0.0652(10) 0.0411(7) 0.0443(9) -0.0050(6) -0.0095(7) -0.0047(6)
W5 0.0541(10) 0.0631(9) 0.0389(8) 0.0052(8) -0.0025(7) 0.0020(7)
W6 0.0648(11) 0.0501(9) 0.0450(9) 0.0027(7) 0.0058(8) -0.0060(7)
W7 0.0785(12) 0.0402(8) 0.0559(10) 0.0078(7) -0.0140(9) 0.0004(7)
W8 0.0680(11) 0.0486(9) 0.0467(9) 0.0052(7) 0.0068(8) -0.0072(7)
W9 0.0514(9) 0.0543(8) 0.0465(9) -0.0009(7) -0.0021(7) 0.0025(7)
W10 0.0495(9) 0.0579(9) 0.0454(9) -0.0055(6) 0.0000(7) -0.0077(7)
W11 0.0494(9) 0.0527(9) 0.0544(10) -0.0075(6) 0.0044(7) 0.0011(7)
W12 0.0415(9) 0.0688(9) 0.0529(10) -0.0046(7) -0.0014(7) -0.0003(7)
O1 0.077(13) 0.030(9) 0.049(10) -0.004(8) -0.007(9) -0.004(8)
O2 0.056(11) 0.079(14) 0.025(8) -0.007(10) -0.002(7) -0.020(8)
O3 0.037(10) 0.058(11) 0.061(11) 0.013(8) -0.002(8) -0.002(8)
O4 0.027(9) 0.092(15) 0.045(10) 0.002(9) 0.001(7) -0.021(10)
O5 0.075(11) 0.076(11) 0.068(11) -0.008(8) -0.004(8) 0.004(8)
O6 0.098(16) 0.031(9) 0.057(12) -0.018(10) 0.034(12) -0.001(9)
O7 0.072(10) 0.064(10) 0.065(10) -0.009(8) 0.009(8) -0.011(8)
O8 0.085(11) 0.074(10) 0.076(10) -0.016(8) -0.012(8) -0.013(8)
O9 0.072(16) 0.092(18) 0.032(10) -0.023(14) -0.005(10) -0.002(11)
O10 0.053(9) 0.048(8) 0.068(9) 0.012(7) 0.011(7) -0.024(7)
O11 0.12(2) 0.052(14) 0.11(2) 0.022(14) -0.063(19) 0.008(15)
O12 0.093(15) 0.062(13) 0.071(13) -0.029(11) -0.012(11) 0.009(11)
O13 0.035(7) 0.101(15) 0.082(14) -0.010(10) -0.028(10) -0.005(12)
O14 0.072(10) 0.063(10) 0.062(9) -0.004(8) -0.011(8) -0.005(8)
O15 0.090(16) 0.070(14) 0.104(17) 0.011(12) -0.022(13) 0.010(13)
O16 0.081(11) 0.084(11) 0.063(10) -0.001(8) 0.016(8) -0.002(8)
O17 0.067 0.066 0.037 0.004(11) 0.009(9) 0.033(8)
O18 0.055 0.061 0.047 -0.007(9) 0.018(8) -0.040(7)
O19 0.041(9) 0.048(9) 0.054(10) 0.010(6) 0.035(8) 0.020(8)
O20 0.075(10) 0.089(10) 0.074(10) -0.005(8) -0.002(8) -0.018(8)
O21 0.038(7) 0.065(9) 0.064(9) -0.015(7) 0.003(7) -0.029(7)
O22 0.064(12) 0.078(12) 0.038(9) 0.038(10) 0.021(9) 0.014(9)
O23 0.039(8) 0.040(7) 0.035(5) 0.016(6) -0.013(6) -0.007(5)
O24 0.044(11) 0.054(12) 0.047(10) -0.008(9) -0.002(9) 0.015(9)
O25 0.11(2) 0.048(13) 0.045(8) -0.010(13) 0.008(13) 0.017(10)
O26 0.068(8) 0.078(10) 0.063(9) 0.002(7) 0.006(7) -0.005(8)
O27 0.070(13) 0.058(12) 0.075(13) 0.001(10) -0.011(11) 0.019(10)
O28 0.026(9) 0.052(11) 0.105(18) 0.010(8) 0.009(11) -0.011(12)
O29 0.048(11) 0.097(14) 0.082(12) -0.003(9) -0.007(10) -0.029(11)
O30 0.063(10) 0.074(10) 0.069(10) 0.014(8) 0.012(8) 0.006(8)
O31 0.078(10) 0.084(10) 0.082(10) 0.013(7) 0.016(8) -0.007(8)
O32 0.061(11) 0.072(12) 0.025(8) -0.025(9) -0.009(8) -0.008(8)
O33 0.068(9) 0.054(9) 0.031(6) -0.009(7) -0.016(7) -0.001(7)
O34 0.072(10) 0.046(8) 0.056(9) 0.003(7) -0.006(8) -0.016(7)
O35 0.059(9) 0.075(10) 0.067(10) 0.004(8) 0.000(8) 0.002(8)
O36 0.068(9) 0.059(9) 0.051(8) 0.003(7) 0.010(7) -0.011(7)
O37 0.039(9) 0.060(11) 0.065(11) 0.005(8) 0.015(9) 0.003(9)
O38 0.063(9) 0.053(9) 0.037(8) 0.010(7) 0.015(7) -0.001(7)
O39 0.043(13) 0.13(2) 0.028(9) -0.014(12) 0.007(9) 0.009(11)
O40 0.071(8) 0.073(9) 0.075(11) 0.013(6) -0.002(8) 0.002(8)

loop_
_atom_type_symbol
_atom_type_description
_atom_type_scat_dispersion_real
_atom_type_scat_dispersion_imag
_atom_type_scat_source
C C 0.0033 0.0016 'International Tables Vol C Tables 4.2.6.8 and 6.1.1.4'
H H 0.0000 0.0000 'International Tables Vol C Tables 4.2.6.8 and 6.1.1.4'
N N 0.0061 0.0033 'International Tables Vol C Tables 4.2.6.8 and 6.1.1.4'
O O 0.0106 0.0060 'International Tables Vol C Tables 4.2.6.8 and 6.1.1.4'
P P 0.1023 0.0942 'International Tables Vol C Tables 4.2.6.8 and 6.1.1.4'
W W -0.8490 6.8722 'International Tables Vol C Tables 4.2.6.8 and 6.1.1.4'

loop_
_geom_angle_atom_site_label_1
_geom_angle_atom_site_label_2
_geom_angle_atom_site_label_3
_geom_angle
C2A C1A N1A 121(3)
C2A C1A H1A 119.3
N1A C1A H1A 119.3
C3A C2A C1A 122(3)
C3A C2A H2A 119.0
C1A C2A H2A 119.0
C2A C3A C6A 124(3)
C2A C3A C4A 118(2)
C6A C3A C4A 118(2)
C5A C4A C3A 115(2)
C5A C4A H4A 122.4
C3A C4A H4A 122.4
N1A C5A C4A 126(2)
N1A C5A H5A 116.9
C4A C5A H5A 116.9
C5A N1A C1A 117(2)
C5A N1A C14A 118(4)
C1A N1A C14A 125(4)
C7A C6A C3A 137(3)
C7A C6A H6A 111.5
C3A C6A H6A 111.5
C6A C7A C8A 141(3)
C6A C7A H7A 109.6
C8A C7A H7A 109.6
C9A C8A C13A 120.0
C9A C8A C7A 117(2)
C13A C8A C7A 123(2)
C10A C9A C8A 120.0
C10A C9A H9A 120.0
C8A C9A H9A 120.0
C9A C10A C11A 120.0
C9A C10A H10A 120.0
C11A C10A H10A 120.0
C12A C11A C10A 120.0
C12A C11A N2A 114(2)
C10A C11A N2A 124(2)
C13A C12A C11A 120.0
C13A C12A H12A 120.0
C11A C12A H12A 120.0
C12A C13A C8A 120.0
C12A C13A H13A 120.0
C8A C13A H13A 120.0
N1A C14A H14A 109.5
N1A C14A H14B 109.5
H14A C14A H14B 109.5
N1A C14A H14C 109.5
H14A C14A H14C 109.5
H14B C14A H14C 109.5
C11A N2A C15A 122(3)
C11A N2A C17A 120(3)
C15A N2A C17A 113(3)
N2A C15A C16A 111(3)
N2A C15A H15A 109.5
C16A C15A H15A 109.5
N2A C15A H15B 109.5
C16A C15A H15B 109.5
H15A C15A H15B 108.1
C15A C16A H16A 109.5
C15A C16A H16B 109.5
H16A C16A H16B 109.5
C15A C16A H16C 109.5
H16A C16A H16C 109.5
H16B C16A H16C 109.5
N2A C17A C18A 122(3)
N2A C17A H17A 106.9
C18A C17A H17A 106.9
N2A C17A H17B 106.9
C18A C17A H17B 106.9
H17A C17A H17B 106.7
C17A C18A H18A 109.5
C17A C18A H18B 109.5
H18A C18A H18B 109.5
C17A C18A H18C 109.5
H18A C18A H18C 109.5
H18B C18A H18C 109.5
C2B C1B N1B 120(2)
C2B C1B H1B 120.2
N1B C1B H1B 120.2
C3B C2B C1B 122(3)
C3B C2B H2B 118.9
C1B C2B H2B 118.9
C2B C3B C6B 117(3)
C2B C3B C4B 119(2)
C6B C3B C4B 123(3)
C5B C4B C3B 114(2)
C5B C4B H4B 122.9
C3B C4B H4B 122.8
N1B C5B C4B 125(2)
N1B C5B H5B 117.3
C4B C5B H5B 117.3
C5B N1B C1B 117(2)
C5B N1B C14B 123.7(19)
C1B N1B C14B 117.8(19)
C7B C6B C3B 127(3)
C7B C6B H6B 116.5
C3B C6B H6B 116.5
C6B C7B C8B 134(4)
C6B C7B H7B 113.2
C8B C7B H7B 113.2
C9B C8B C13B 120.0
C9B C8B C7B 121(2)
C13B C8B C7B 119(2)
C10B C9B C8B 120.0
C10B C9B H9B 120.0
C8B C9B H9B 120.0
C9B C10B C11B 120.0
C9B C10B H10B 120.0
C11B C10B H10B 120.0
C12B C11B C10B 120.0
C12B C11B N2B 122.7(14)
C10B C11B N2B 116.9(15)
C11B C12B C13B 120.0
C11B C12B H12B 120.0
C13B C12B H12B 120.0
C12B C13B C8B 120.0
C12B C13B H13B 120.0
C8B C13B H13B 120.0
N1B C14B H14D 109.5
N1B C14B H14E 109.5
H14D C14B H14E 109.5
N1B C14B H14F 109.5
H14D C14B H14F 109.5
H14E C14B H14F 109.5
C11B N2B C17B 121(2)
C11B N2B C15B 116.3(19)
C17B N2B C15B 121(2)
N2B C15B C16B 72.5(17)
N2B C15B H15C 116.3
C16B C15B H15C 116.3
N2B C15B H15D 116.3
C16B C15B H15D 116.3
H15C C15B H15D 113.3
C15B C16B H16D 109.5
C15B C16B H16E 109.5
H16D C16B H16E 109.5
C15B C16B H16F 109.5
H16D C16B H16F 109.5
H16E C16B H16F 109.5
C18B C17B N2B 105(4)
C18B C17B H17C 110.7
N2B C17B H17C 110.7
C18B C17B H17D 110.7
N2B C17B H17D 110.7
H17C C17B H17D 108.8
C17B C18B H18D 109.5
C17B C18B H18E 109.5
H18D C18B H18E 109.5
C17B C18B H18F 109.5
H18D C18B H18F 109.5
H18E C18B H18F 109.5
C2C C1C N1C 123(3)
C2C C1C H1C 118.6
N1C C1C H1C 118.6
C3C C2C C1C 120(3)
C3C C2C H2C 119.9
C1C C2C H2C 119.9
C2C C3C C6C 126(2)
C2C C3C C4C 120(2)
C6C C3C C4C 114(2)
C5C C4C C3C 114(3)
C5C C4C H4C 123.2
C3C C4C H4C 123.2
N1C C5C C4C 127(3)
N1C C5C H5C 116.7
C4C C5C H5C 116.7
C5C N1C C1C 116(2)
C5C N1C C14C 123(2)
C1C N1C C14C 120.0(19)
C7C C6C C3C 139(3)
C7C C6C H6C 110.6
C3C C6C H6C 110.6
C6C C7C C8C 142(3)
C6C C7C H7C 109.0
C8C C7C H7C 109.0
C9C C8C C13C 120.0
C9C C8C C7C 117(2)
C13C C8C C7C 123(2)
C10C C9C C8C 120.0
C10C C9C H9C 120.0
C8C C9C H9C 120.0
C9C C10C C11C 120.0
C9C C10C H10C 120.0
C11C C10C H10C 120.0
C10C C11C C12C 120.0
C10C C11C N2C 120.2(15)
C12C C11C N2C 119.5(16)
C11C C12C C13C 120.0
C11C C12C H12C 120.0
C13C C12C H12C 120.0
C12C C13C C8C 120.0
C12C C13C H13C 120.0
C8C C13C H13C 120.0
C11C N2C C17C 121(2)
C11C N2C C15C 120(2)
C17C N2C C15C 111(3)
N1C C14C H14G 109.5
N1C C14C H14H 109.5
H14G C14C H14H 109.5
N1C C14C H14I 109.5
H14G C14C H14I 109.5
H14H C14C H14I 109.5
C16C C15C N2C 76.7(16)
C16C C15C H15E 115.7
N2C C15C H15E 115.7
C16C C15C H15F 115.7
N2C C15C H15F 115.7
H15E C15C H15F 112.7
C15C C16C H16G 109.5
C15C C16C H16H 109.5
H16G C16C H16H 109.5
C15C C16C H16I 109.5
H16G C16C H16I 109.5
H16H C16C H16I 109.5
N2C C17C C18C 108(4)
N2C C17C H17E 110.1
C18C C17C H17E 110.1
N2C C17C H17F 110.1
C18C C17C H17F 110.1
H17E C17C H17F 108.4
C17C C18C H18G 109.5
C17C C18C H18H 109.5
H18G C18C H18H 109.5
C17C C18C H18I 109.5
H18G C18C H18I 109.5
H18H C18C H18I 109.5
O4 P1 O3 118.9(12)
O4 P1 O1 112.9(12)
O3 P1 O1 106.4(12)
O4 P1 O2 109.0(11)
O3 P1 O2 106.9(12)
O1 P1 O2 101.2(11)
O5 W1 O20 109.7(15)
O5 W1 O19 103.9(13)
O20 W1 O19 83.8(13)
O5 W1 O18 109.8(13)
O20 W1 O18 87.7(12)
O19 W1 O18 146.2(9)
O5 W1 O17 91.7(12)
O20 W1 O17 158.3(12)
O19 W1 O17 87.5(9)
O18 W1 O17 88.5(10)
O5 W1 O1 162.6(11)
O20 W1 O1 59.3(11)
O19 W1 O1 88.8(8)
O18 W1 O1 59.0(8)
O17 W1 O1 100.8(7)
O6 W2 O22 101.1(13)
O6 W2 O20 109.6(13)
O22 W2 O20 85.1(13)
O6 W2 O23 104.0(10)
O22 W2 O23 90.6(9)
O20 W2 O23 146.4(12)
O6 W2 O21 110.6(12)
O22 W2 O21 148.0(11)
O20 W2 O21 88.2(11)
O23 W2 O21 77.9(8)
O6 W2 O1 163.8(11)
O22 W2 O1 91.5(10)
O20 W2 O1 61.0(10)
O23 W2 O1 85.9(7)
O21 W2 O1 58.3(8)
O7 W3 O18 105.5(13)
O7 W3 O21 107.0(13)
O18 W3 O21 91.9(10)
O7 W3 O24 109.1(12)
O18 W3 O24 78.5(10)
O21 W3 O24 143.9(10)
O7 W3 O25 110.5(12)
O18 W3 O25 144.0(11)
O21 W3 O25 76.2(11)
O24 W3 O25 91.4(10)
O7 W3 O1 158.4(10)
O18 W3 O1 61.8(9)
O21 W3 O1 59.0(9)
O24 W3 O1 86.3(8)
O25 W3 O1 83.4(9)
O8 W4 O28 109.0(14)
O8 W4 O27 114.1(14)
O28 W4 O27 78.8(10)
O8 W4 O23 109.4(13)
O28 W4 O23 141.0(10)
O27 W4 O23 91.5(10)
O8 W4 O26 91.4(13)
O28 W4 O26 86.6(10)
O27 W4 O26 153.6(11)
O23 W4 O26 86.1(9)
O8 W4 O2 154.0(12)
O28 W4 O2 56.4(9)
O27 W4 O2 85.7(10)
O23 W4 O2 85.5(7)
O26 W4 O2 67.9(9)
O9 W5 O31 91.3(13)
O9 W5 O29 93.6(13)
O31 W5 O29 89.3(13)
O9 W5 O28 115.9(11)
O31 W5 O28 90.0(11)
O29 W5 O28 150.6(12)
O9 W5 O30 96.4(12)
O31 W5 O30 172.2(11)
O29 W5 O30 89.6(12)
O28 W5 O30 87.2(9)
O9 W5 O2 162.9(11)
O31 W5 O2 100.9(9)
O29 W5 O2 98.4(11)
O28 W5 O2 53.0(8)
O30 W5 O2 71.6(8)
O10 W6 O25 112.4(12)
O10 W6 O26 97.6(11)
O25 W6 O26 87.2(12)
O10 W6 O32 107.7(11)
O25 W6 O32 90.7(10)
O26 W6 O32 153.4(10)
O10 W6 O30 88.0(11)
O25 W6 O30 159.2(11)
O26 W6 O30 86.0(11)
O32 W6 O30 86.7(10)
O10 W6 O2 158.7(10)
O25 W6 O2 84.8(10)
O26 W6 O2 69.8(9)
O32 W6 O2 83.6(8)
O30 W6 O2 74.4(8)
O11 W7 O33 94.8(14)
O11 W7 O34 97.5(14)
O33 W7 O34 83.9(9)
O11 W7 O31 100.2(15)
O33 W7 O31 165.0(10)
O34 W7 O31 95.8(10)
O11 W7 O35 93.3(15)
O33 W7 O35 96.5(10)
O34 W7 O35 169.1(9)
O31 W7 O35 81.0(11)
O11 W7 O3 158.8(15)
O33 W7 O3 68.8(8)
O34 W7 O3 68.3(8)
O31 W7 O3 97.0(9)
O35 W7 O3 101.6(8)
O12 W8 O37 103.7(12)
O12 W8 O19 108.8(11)
O37 W8 O19 87.9(9)
O12 W8 O33 95.8(12)
O37 W8 O33 86.7(10)
O19 W8 O33 155.4(9)
O12 W8 O36 100.3(12)
O37 W8 O36 155.3(9)
O19 W8 O36 90.0(9)
O33 W8 O36 85.1(10)
O12 W8 O3 162.2(11)
O37 W8 O3 86.3(8)
O19 W8 O3 86.0(7)
O33 W8 O3 69.8(8)
O36 W8 O3 69.0(7)
O13 W9 O34 95.6(12)
O13 W9 O27 105.4(12)
O34 W9 O27 87.4(10)
O13 W9 O36 99.1(12)
O34 W9 O36 85.3(10)
O27 W9 O36 155.0(10)
O13 W9 O22 104.6(12)
O34 W9 O22 159.7(10)
O27 W9 O22 88.2(9)
O36 W9 O22 90.4(11)
O13 W9 O3 165.2(10)
O34 W9 O3 73.0(8)
O27 W9 O3 84.0(9)
O36 W9 O3 71.0(8)
O22 W9 O3 86.9(9)
O14 W10 O37 112.0(11)
O14 W10 O39 94.0(12)
O37 W10 O39 90.0(10)
O14 W10 O38 96.3(11)
O37 W10 O38 151.2(10)
O39 W10 O38 82.8(10)
O14 W10 O17 96.6(12)
O37 W10 O17 89.7(10)
O39 W10 O17 168.7(11)
O38 W10 O17 92.1(10)
O14 W10 O4 155.9(10)
O37 W10 O4 85.7(8)
O39 W10 O4 68.9(10)
O38 W10 O4 65.6(8)
O17 W10 O4 99.8(9)
O15 W11 O35 85.9(14)
O15 W11 O39 101.0(15)
O35 W11 O39 98.9(11)
O15 W11 O40 105.1(15)
O35 W11 O40 168.2(12)
O39 W11 O40 83.4(12)
O15 W11 O29 94.1(16)
O35 W11 O29 87.7(11)
O39 W11 O29 163.9(13)
O40 W11 O29 87.3(12)
O15 W11 O4 167.4(13)
O35 W11 O4 103.1(9)
O39 W11 O4 69.2(9)
O40 W11 O4 66.7(10)
O29 W11 O4 95.0(10)
O16 W12 O32 105.0(13)
O16 W12 O38 104.5(13)
O32 W12 O38 150.2(11)
O16 W12 O40 98.9(14)
O32 W12 O40 83.7(12)
O38 W12 O40 88.0(12)
O16 W12 O24 106.6(12)
O32 W12 O24 90.2(9)
O38 W12 O24 85.1(9)
O40 W12 O24 154.5(11)
O16 W12 O4 166.2(12)
O32 W12 O4 81.9(9)
O38 W12 O4 68.4(8)
O40 W12 O4 69.6(10)
O24 W12 O4 85.1(8)
P1 O1 W2 126.7(11)
P1 O1 W3 124.7(11)
W2 O1 W3 94.7(6)
P1 O1 W1 117.3(9)
W2 O1 W1 92.4(6)
W3 O1 W1 92.1(6)
P1 O2 W4 126.7(10)
P1 O2 W6 123.3(11)
W4 O2 W6 94.0(7)
P1 O2 W5 119.1(11)
W4 O2 W5 92.5(6)
W6 O2 W5 92.5(6)
P1 O3 W9 131.5(11)
P1 O3 W8 121.5(10)
W9 O3 W8 92.6(6)
P1 O3 W7 119.0(10)
W9 O3 W7 91.7(5)
W8 O3 W7 89.8(6)
P1 O4 W12 128.0(13)
P1 O4 W11 124.7(11)
W12 O4 W11 92.2(6)
P1 O4 W10 120.4(10)
W12 O4 W10 91.1(6)
W11 O4 W10 90.0(7)
W10 O17 W1 128.7(12)
W3 O18 W1 144.9(14)
W1 O19 W8 147.7(9)
W1 O20 W2 146.4(18)
W3 O21 W2 144.1(12)
W2 O22 W9 145.3(12)
W4 O23 W2 144.2(10)
W3 O24 W12 147.3(12)
W6 O25 W3 146.5(14)
W6 O26 W4 128.3(13)
W4 O27 W9 148.3(15)
W4 O28 W5 154.9(13)
W5 O29 W11 129.9(16)
W6 O30 W5 121.4(11)
W5 O31 W7 131.8(15)
W12 O32 W6 149.4(11)
W7 O33 W8 131.6(13)
W9 O34 W7 127.1(12)
W11 O35 W7 127.5(13)
W9 O36 W8 127.3(11)
W10 O37 W8 147.9(12)
W12 O38 W10 134.6(14)
W10 O39 W11 131.6(15)
W12 O40 W11 131.2(16)

loop_
_geom_bond_atom_site_label_1
_geom_bond_atom_site_label_2
_geom_bond_distance
_geom_bond_publ_flag
C1A C2A 1.33(2) y
C1A N1A 1.37(3) y
C1A H1A 0.9300 ?
C2A C3A 1.31(3) y
C2A H2A 0.9300 ?
C3A C6A 1.40(3) y
C3A C4A 1.47(3) y
C4A C5A 1.33(3) y
C4A H4A 0.9300 ?
C5A N1A 1.30(3) y
C5A H5A 0.9300 ?
N1A C14A 1.51(3) y
C6A C7A 1.27(3) y
C6A H6A 0.9300 ?
C7A C8A 1.43(3) y
C7A H7A 0.9300 ?
C8A C9A 1.3900 ?
C8A C13A 1.3900 ?
C9A C10A 1.3900 ?
C9A H9A 0.9300 ?
C10A C11A 1.3900 ?
C10A H10A 0.9300 ?
C11A C12A 1.3900 ?
C11A N2A 1.45(2) y
C12A C13A 1.3900 ?
C12A H12A 0.9300 ?
C13A H13A 0.9300 ?
C14A H14A 0.9600 ?
C14A H14B 0.9600 ?
C14A H14C 0.9600 ?
N2A C15A 1.46(3) y
N2A C17A 1.49(3) y
C15A C16A 1.54(3) y
C15A H15A 0.9700 ?
C15A H15B 0.9700 ?
C16A H16A 0.9600 ?
C16A H16B 0.9600 ?
C16A H16C 0.9600 ?
C17A C18A 1.55(3) y
C17A H17A 0.9700 ?
C17A H17B 0.9700 ?
C18A H18A 0.9600 ?
C18A H18B 0.9600 ?
C18A H18C 0.9600 ?
C1B C2B 1.33(3) y
C1B N1B 1.37(3) y
C1B H1B 0.9300 ?
C2B C3B 1.31(3) y
C2B H2B 0.9300 ?
C3B C6B 1.44(3) y
C3B C4B 1.47(3) y
C4B C5B 1.33(3) y
C4B H4B 0.9300 ?
C5B N1B 1.31(3) y
C5B H5B 0.9300 ?
N1B C14B 1.464(19) y
C6B C7B 1.30(3) y
C6B H6B 0.9300 ?
C7B C8B 1.454(18) y
C7B H7B 0.9300 ?
C8B C9B 1.3900 ?
C8B C13B 1.3900 ?
C9B C10B 1.3900 ?
C9B H9B 0.9300 ?
C10B C11B 1.3900 ?
C10B H10B 0.9300 ?
C11B C12B 1.3900 ?
C11B N2B 1.441(18) y
C12B C13B 1.3900 ?
C12B H12B 0.9300 ?
C13B H13B 0.9300 ?
C14B H14D 0.9600 ?
C14B H14E 0.9600 ?
C14B H14F 0.9600 ?
N2B C17B 1.47(3) y
N2B C15B 1.48(3) y
C15B C16B 1.50(3) y
C15B H15C 0.9700 ?
C15B H15D 0.9700 ?
C16B H16D 0.9600 ?
C16B H16E 0.9600 ?
C16B H16F 0.9600 ?
C17B C18B 1.44(4) y
C17B H17C 0.9700 ?
C17B H17D 0.9700 ?
C18B H18D 0.9600 ?
C18B H18E 0.9600 ?
C18B H18F 0.9600 ?
C1C C2C 1.32(3) y
C1C N1C 1.37(3) y
C1C H1C 0.9300 ?
C2C C3C 1.31(3) y
C2C H2C 0.9300 ?
C3C C6C 1.40(2) y
C3C C4C 1.48(3) y
C4C C5C 1.33(3) y
C4C H4C 0.9300 ?
C5C N1C 1.31(3) y
C5C H5C 0.9300 ?
N1C C14C 1.50(3) y
C6C C7C 1.26(2) y
C6C H6C 0.9300 ?
C7C C8C 1.42(2) y
C7C H7C 0.9300 ?
C8C C9C 1.3900 ?
C8C C13C 1.3900 ?
C9C C10C 1.3900 ?
C9C H9C 0.9300 ?
C10C C11C 1.3900 ?
C10C H10C 0.9300 ?
C11C C12C 1.3900 ?
C11C N2C 1.446(18) y
C12C C13C 1.3900 ?
C12C H12C 0.9300 ?
C13C H13C 0.9300 ?
N2C C17C 1.46(3) y
N2C C15C 1.47(3) y
C14C H14G 0.9600 ?
C14C H14H 0.9600 ?
C14C H14I 0.9600 ?
C15C C16C 1.47(3) y
C15C H15E 0.9700 ?
C15C H15F 0.9700 ?
C16C H16G 0.9600 ?
C16C H16H 0.9600 ?
C16C H16I 0.9600 ?
C17C C18C 1.54(5) y
C17C H17E 0.9700 ?
C17C H17F 0.9700 ?
C18C H18G 0.9600 ?
C18C H18H 0.9600 ?
C18C H18I 0.9600 ?
P1 O4 1.45(2) yes
P1 O3 1.530(19) yes
P1 O1 1.63(2) yes
P1 O2 1.657(18) yes
W1 O5 1.70(3) ?
W1 O20 1.82(3) ?
W1 O19 1.825(18) ?
W1 O18 1.901(19) ?
W1 O17 2.00(3) ?
W1 O1 2.484(18) ?
W2 O6 1.73(2) ?
W2 O22 1.79(2) ?
W2 O20 1.86(3) ?
W2 O23 1.908(19) ?
W2 O21 1.91(2) ?
W2 O1 2.397(19) ?
W3 O7 1.64(3) ?
W3 O18 1.791(16) ?
W3 O21 1.81(2) ?
W3 O24 1.818(19) ?
W3 O25 1.92(2) ?
W3 O1 2.41(2) ?
W4 O8 1.62(3) ?
W4 O28 1.64(2) ?
W4 O27 1.83(3) ?
W4 O23 1.889(19) ?
W4 O26 2.03(3) ?
W4 O2 2.415(19) ?
W5 O9 1.69(2) ?
W5 O31 1.82(3) ?
W5 O29 1.95(3) ?
W5 O28 1.98(2) ?
W5 O30 2.07(2) ?
W5 O2 2.473(19) ?
W6 O10 1.713(19) ?
W6 O25 1.83(2) ?
W6 O26 1.89(3) ?
W6 O32 1.906(18) ?
W6 O30 1.98(3) ?
W6 O2 2.42(2) ?
W7 O11 1.72(3) ?
W7 O33 1.90(2) ?
W7 O34 2.05(2) ?
W7 O31 2.11(3) ?
W7 O35 2.11(3) ?
W7 O3 2.524(16) ?
W8 O12 1.66(3) ?
W8 O37 1.89(2) ?
W8 O19 1.919(18) ?
W8 O33 1.95(2) ?
W8 O36 2.00(2) ?
W8 O3 2.449(19) ?
W9 O13 1.81(2) ?
W9 O34 1.91(2) ?
W9 O27 1.92(3) ?
W9 O36 1.92(2) ?
W9 O22 1.96(2) ?
W9 O3 2.405(19) ?
W10 O14 1.74(3) ?
W10 O37 1.84(2) ?
W10 O39 1.91(2) ?
W10 O38 1.95(2) ?
W10 O17 1.987(18) ?
W10 O4 2.495(18) ?
W11 O15 1.59(3) ?
W11 O35 1.89(2) ?
W11 O39 1.94(2) ?
W11 O40 2.01(3) ?
W11 O29 2.01(3) ?
W11 O4 2.47(2) ?
W12 O16 1.55(3) ?
W12 O32 1.819(17) ?
W12 O38 1.86(2) ?
W12 O40 1.86(3) ?
W12 O24 1.918(18) ?
W12 O4 2.425(17) ?
